data_4086928
loop_
_publ_author_name
'Koch, James G.'
'Brennessel, William W.'
'Kraft, Bradley M.'

_publ_section_title
;
 Neutral and Cationic Bis-Chelate Monoorganosilicon(IV) Complexes of
 1-Hydroxy-2-pyridinone
;
_journal_issue 3
_journal_name_full Organometallics
_journal_page_first 594
_journal_paper_doi 10.1021/acs.organomet.6b00796
_journal_volume 36
_journal_year 2017
_chemical_formula_moiety 'C16 H21 N2 O4 Si, Cl'
_chemical_formula_sum 'C16 H21 Cl N2 O4 Si'
_chemical_formula_weight 368.89
_chemical_name_common sjfbk56
_space_group_crystal_system orthorhombic
_space_group_IT_number 61
_space_group_name_Hall '-P 2ac 2ab'
_space_group_name_H-M_alt 'P b c a'
_symmetry_space_group_name_Hall '-P 2ac 2ab'
_symmetry_space_group_name_H-M 'P b c a'
_atom_sites_solution_hydrogens geom
_atom_sites_solution_primary direct
_atom_sites_solution_secondary difmap
_audit_creation_method SHELXL-2016/4
_cell_angle_alpha 90
_cell_angle_beta 90
_cell_angle_gamma 90
_cell_formula_units_Z 8
_cell_length_a 12.3387(11)
_cell_length_b 12.6566(11)
_cell_length_c 22.518(2)
_cell_measurement_reflns_used 4064
_cell_measurement_temperature 100.0(5)
_cell_measurement_theta_max 37.13
_cell_measurement_theta_min 2.93
_cell_volume 3516.5(5)
_computing_cell_refinement 'SAINT (Bruker, 2013)'
_computing_data_collection 'APEX3 (Bruker, 2015)'
_computing_data_reduction 'SAINT (Bruker, 2013)'
_computing_molecular_graphics 'SHELXTL (Sheldrick, 2008)'
_computing_publication_material 'SHELXTL (Sheldrick, 2008)'
_computing_structure_refinement 'SHELXL-2016/4 (Sheldrick, 2016)'
_computing_structure_solution 'SHELXT-2014/5 (Sheldrick, 2014)'
_diffrn_ambient_temperature 100.0(5)
_diffrn_measured_fraction_theta_full 1.000
_diffrn_measured_fraction_theta_max 0.976
_diffrn_measurement_device_type 'Bruker SMART APEX II CCD platform'
_diffrn_measurement_method '\w scans'
_diffrn_radiation_type MoK\a
_diffrn_radiation_wavelength 0.71073
_diffrn_reflns_av_R_equivalents 0.0703
_diffrn_reflns_av_unetI/netI 0.0531
_diffrn_reflns_Laue_measured_fraction_full 1.000
_diffrn_reflns_Laue_measured_fraction_max 0.976
_diffrn_reflns_limit_h_max 21
_diffrn_reflns_limit_h_min -21
_diffrn_reflns_limit_k_max 22
_diffrn_reflns_limit_k_min -22
_diffrn_reflns_limit_l_max 38
_diffrn_reflns_limit_l_min -39
_diffrn_reflns_number 74593
_diffrn_reflns_point_group_measured_fraction_full 1.000
_diffrn_reflns_point_group_measured_fraction_max 0.976
_diffrn_reflns_theta_full 36.319
_diffrn_reflns_theta_max 38.718
_diffrn_reflns_theta_min 1.809
_diffrn_source 'fine-focus sealed tube'
_exptl_absorpt_coefficient_mu 0.308
_exptl_absorpt_correction_T_max 0.7476
_exptl_absorpt_correction_T_min 0.6803
_exptl_absorpt_correction_type multi-scan
_exptl_absorpt_process_details 'SADABS (Sheldrick, 2015)'
_exptl_crystal_colour colorless
_exptl_crystal_density_diffrn 1.394
_exptl_crystal_description block
_exptl_crystal_F_000 1552
_exptl_crystal_size_max 0.30
_exptl_crystal_size_mid 0.28
_exptl_crystal_size_min 0.24
_refine_diff_density_max 0.888
_refine_diff_density_min -0.300
_refine_diff_density_rms 0.084
_refine_ls_extinction_method none
_refine_ls_goodness_of_fit_ref 1.031
_refine_ls_hydrogen_treatment constr
_refine_ls_matrix_type full
_refine_ls_number_parameters 223
_refine_ls_number_reflns 9802
_refine_ls_number_restraints 0
_refine_ls_restrained_S_all 1.031
_refine_ls_R_factor_all 0.0839
_refine_ls_R_factor_gt 0.0522
_refine_ls_shift/su_max 0.000
_refine_ls_shift/su_mean 0.000
_refine_ls_structure_factor_coef Fsqd
_refine_ls_weighting_details 'w=1/[\s^2^(Fo^2^)+(0.0669P)^2^+0.6861P] where P=(Fo^2^+2Fc^2^)/3'
_refine_ls_weighting_scheme calc
_refine_ls_wR_factor_gt 0.1257
_refine_ls_wR_factor_ref 0.1426
_reflns_Friedel_coverage 0.000
_reflns_number_gt 6561
_reflns_number_total 9802
_reflns_threshold_expression 'I > 2\s(I)'
_cod_data_source_file 20161212_Combined.cif
_cod_data_source_block 06
_cod_depositor_comments 'Adding full bibliography for 4086922--4086931.cif.'
_cod_database_code 4086928
_shelx_shelxl_version_number 2016/4
_shelx_space_group_comment
; 
The symmetry employed for this shelxl refinement is uniquely defined 
by the following loop, which should always be used as a source of 
symmetry information in preference to the above space-group names. 
They are only intended as comments. 
;
_shelx_estimated_absorpt_t_min 0.913
_shelx_estimated_absorpt_t_max 0.930

loop_
_space_group_symop_operation_xyz
'x, y, z'
'-x+1/2, -y, z+1/2'
'-x, y+1/2, -z+1/2'
'x+1/2, -y+1/2, -z'
'-x, -y, -z'
'x-1/2, y, -z-1/2'
'x, -y-1/2, z-1/2'
'-x-1/2, y-1/2, z'

loop_
_atom_site_label
_atom_site_type_symbol
_atom_site_fract_x
_atom_site_fract_y
_atom_site_fract_z
_atom_site_U_iso_or_equiv
_atom_site_adp_type
_atom_site_occupancy
_atom_site_site_symmetry_order
_atom_site_calc_flag
_atom_site_refinement_flags_posn
_atom_site_refinement_flags_adp
_atom_site_refinement_flags_occupancy
_atom_site_disorder_assembly
_atom_site_disorder_group
SI1 Si 0.02682(2) 0.20334(2) 0.12370(2) 0.01567(7) Uani 1 1 d . . . . .
CL1 Cl 0.03272(2) 0.27271(2) -0.02404(2) 0.02243(7) Uani 1 1 d . . . . .
O1 O -0.11061(6) 0.21296(6) 0.10242(4) 0.01906(15) Uani 1 1 d . . . . .
O2 O 0.03130(6) 0.34205(6) 0.11881(4) 0.01720(15) Uani 1 1 d . . . . .
O3 O 0.01854(6) 0.07700(6) 0.09082(4) 0.01874(15) Uani 1 1 d . . . . .
O4 O 0.16240(6) 0.20641(6) 0.10158(4) 0.01777(15) Uani 1 1 d . . . . .
N1 N -0.14540(8) 0.31373(8) 0.10155(5) 0.01745(19) Uani 0.630(13) 1 d . . P A 1
N2 N 0.11615(8) 0.04218(8) 0.07288(5) 0.01726(18) Uani 0.583(13) 1 d . . P B 1
C1 C -0.06572(8) 0.38479(8) 0.11072(5) 0.01712(19) Uani 0.630(13) 1 d . . P A 1
C6 C 0.19568(8) 0.11464(8) 0.07864(5) 0.01683(19) Uani 0.583(13) 1 d . . P B 1
N1' N -0.06572(8) 0.38479(8) 0.11072(5) 0.01712(19) Uani 0.370(13) 1 d . . P A 5
N2' N 0.19568(8) 0.11464(8) 0.07864(5) 0.01683(19) Uani 0.417(13) 1 d . . P B 5
C1' C -0.14540(8) 0.31373(8) 0.10155(5) 0.01745(19) Uani 0.370(13) 1 d . . P A 5
C6' C 0.11615(8) 0.04218(8) 0.07288(5) 0.01726(18) Uani 0.417(13) 1 d . . P B 5
C2 C -0.08806(10) 0.49135(9) 0.11208(5) 0.0200(2) Uani 1 1 d . . . . .
H2 H -0.032021 0.541691 0.118101 0.024 Uiso 1 1 calc R U . A 1
C3 C -0.19384(10) 0.52279(9) 0.10446(6) 0.0225(2) Uani 1 1 d . . . . .
H3 H -0.211714 0.595748 0.105961 0.027 Uiso 1 1 calc R U . . .
C4 C -0.27547(10) 0.44779(10) 0.09448(6) 0.0221(2) Uani 1 1 d . . . . .
H4 H -0.348350 0.470191 0.089316 0.027 Uiso 1 1 calc R U . . .
C5 C -0.25062(9) 0.34218(9) 0.09213(5) 0.0199(2) Uani 1 1 d . . . . .
H5 H -0.304776 0.290716 0.084226 0.024 Uiso 1 1 calc R U . A 1
C7 C 0.30053(9) 0.09274(9) 0.06212(5) 0.0202(2) Uani 1 1 d . . . . .
H7 H 0.356040 0.144446 0.065294 0.024 Uiso 1 1 calc R U . B 1
C8 C 0.32205(10) -0.00724(10) 0.04074(5) 0.0230(2) Uani 1 1 d . . . . .
H8 H 0.393832 -0.025265 0.029331 0.028 Uiso 1 1 calc R U . . .
C9 C 0.23951(11) -0.08234(9) 0.03568(6) 0.0235(2) Uani 1 1 d . . . . .
H9 H 0.255849 -0.151138 0.021385 0.028 Uiso 1 1 calc R U . . .
C10 C 0.13450(10) -0.05727(9) 0.05128(5) 0.0208(2) Uani 1 1 d . . . . .
H10 H 0.077308 -0.106996 0.047202 0.025 Uiso 1 1 calc R U . B 1
C11 C 0.02639(10) 0.17245(9) 0.20618(5) 0.0210(2) Uani 1 1 d . . . . .
C12 C -0.08260(12) 0.11898(12) 0.22097(6) 0.0308(3) Uani 1 1 d . . . . .
H12A H -0.079805 0.090105 0.261319 0.046 Uiso 1 1 calc R U . . .
H12B H -0.096177 0.061690 0.192651 0.046 Uiso 1 1 calc R U . . .
H12C H -0.141078 0.171162 0.218332 0.046 Uiso 1 1 calc R U . . .
C13 C 0.11668(12) 0.09169(11) 0.22002(6) 0.0281(3) Uani 1 1 d . . . . .
H13A H 0.118684 0.078090 0.262854 0.042 Uiso 1 1 calc R U . . .
H13B H 0.186711 0.120131 0.207149 0.042 Uiso 1 1 calc R U . . .
H13C H 0.101946 0.025571 0.198858 0.042 Uiso 1 1 calc R U . . .
C14 C 0.04024(12) 0.27613(10) 0.24384(6) 0.0278(3) Uani 1 1 d . . . . .
H14 H -0.011325 0.329469 0.227259 0.033 Uiso 1 1 calc R U . . .
C15 C 0.01225(17) 0.26266(14) 0.30974(7) 0.0415(4) Uani 1 1 d . . . . .
H15A H 0.023270 0.329884 0.330477 0.062 Uiso 1 1 calc R U . . .
H15B H 0.059243 0.208540 0.327231 0.062 Uiso 1 1 calc R U . . .
H15C H -0.063653 0.240941 0.313651 0.062 Uiso 1 1 calc R U . . .
C16 C 0.15457(13) 0.32332(12) 0.23860(7) 0.0336(3) Uani 1 1 d . . . . .
H16A H 0.155524 0.393826 0.256588 0.050 Uiso 1 1 calc R U . . .
H16B H 0.174704 0.328621 0.196611 0.050 Uiso 1 1 calc R U . . .
H16C H 0.206408 0.277619 0.259279 0.050 Uiso 1 1 calc R U . . .

loop_
_atom_site_aniso_label
_atom_site_aniso_U_11
_atom_site_aniso_U_22
_atom_site_aniso_U_33
_atom_site_aniso_U_23
_atom_site_aniso_U_13
_atom_site_aniso_U_12
SI1 0.01307(13) 0.01302(12) 0.02092(14) -0.00100(10) -0.00038(10) -0.00021(9)
CL1 0.01926(12) 0.02110(13) 0.02694(14) -0.00316(9) -0.00149(10) -0.00202(9)
O1 0.0143(3) 0.0130(3) 0.0298(4) -0.0009(3) -0.0011(3) 0.0003(3)
O2 0.0131(3) 0.0136(3) 0.0249(4) -0.0010(3) -0.0008(3) 0.0004(2)
O3 0.0138(3) 0.0145(3) 0.0279(4) -0.0027(3) 0.0021(3) 0.0000(3)
O4 0.0140(3) 0.0144(3) 0.0249(4) -0.0021(3) 0.0007(3) 0.0002(3)
N1 0.0154(4) 0.0156(4) 0.0213(4) 0.0000(3) 0.0000(3) 0.0022(3)
N2 0.0148(4) 0.0148(4) 0.0222(4) -0.0012(3) -0.0002(3) 0.0010(3)
C1 0.0166(4) 0.0153(4) 0.0195(4) -0.0005(3) 0.0011(3) 0.0013(3)
C6 0.0149(4) 0.0151(4) 0.0205(4) -0.0001(3) -0.0001(3) 0.0010(3)
N1' 0.0166(4) 0.0153(4) 0.0195(4) -0.0005(3) 0.0011(3) 0.0013(3)
N2' 0.0149(4) 0.0151(4) 0.0205(4) -0.0001(3) -0.0001(3) 0.0010(3)
C1' 0.0154(4) 0.0156(4) 0.0213(4) 0.0000(3) 0.0000(3) 0.0022(3)
C6' 0.0148(4) 0.0148(4) 0.0222(4) -0.0012(3) -0.0002(3) 0.0010(3)
C2 0.0218(5) 0.0156(4) 0.0225(5) -0.0004(4) 0.0002(4) 0.0009(4)
C3 0.0245(5) 0.0171(4) 0.0260(5) 0.0014(4) 0.0023(4) 0.0061(4)
C4 0.0187(5) 0.0227(5) 0.0250(5) 0.0031(4) 0.0018(4) 0.0059(4)
C5 0.0163(4) 0.0207(5) 0.0226(5) 0.0023(4) 0.0002(4) 0.0010(4)
C7 0.0146(4) 0.0236(5) 0.0223(5) 0.0010(4) -0.0002(4) 0.0009(4)
C8 0.0197(5) 0.0280(6) 0.0213(5) 0.0002(4) 0.0010(4) 0.0082(4)
C9 0.0278(6) 0.0193(5) 0.0233(5) -0.0013(4) 0.0017(4) 0.0078(4)
C10 0.0237(5) 0.0153(4) 0.0234(5) -0.0020(4) 0.0003(4) 0.0007(4)
C11 0.0216(5) 0.0201(5) 0.0212(5) 0.0002(4) -0.0002(4) -0.0012(4)
C12 0.0273(6) 0.0381(7) 0.0272(6) 0.0046(5) 0.0049(5) -0.0094(5)
C13 0.0313(6) 0.0260(6) 0.0268(6) 0.0035(5) -0.0045(5) 0.0052(5)
C14 0.0361(7) 0.0242(5) 0.0230(5) -0.0021(4) -0.0023(5) 0.0034(5)
C15 0.0633(11) 0.0376(8) 0.0237(6) -0.0020(6) -0.0009(7) 0.0063(8)
C16 0.0392(8) 0.0260(6) 0.0354(7) -0.0040(5) -0.0120(6) -0.0046(5)

loop_
_atom_type_symbol
_atom_type_description
_atom_type_scat_dispersion_real
_atom_type_scat_dispersion_imag
_atom_type_scat_source
C C 0.0033 0.0016 'International Tables Vol C Tables 4.2.6.8 and 6.1.1.4'
H H 0.0000 0.0000 'International Tables Vol C Tables 4.2.6.8 and 6.1.1.4'
N N 0.0061 0.0033 'International Tables Vol C Tables 4.2.6.8 and 6.1.1.4'
O O 0.0106 0.0060 'International Tables Vol C Tables 4.2.6.8 and 6.1.1.4'
Si Si 0.0817 0.0704 'International Tables Vol C Tables 4.2.6.8 and 6.1.1.4'
Cl Cl 0.1484 0.1585 'International Tables Vol C Tables 4.2.6.8 and 6.1.1.4'

loop_
_geom_angle_atom_site_label_1
_geom_angle_atom_site_label_2
_geom_angle_atom_site_label_3
_geom_angle
O4 SI1 O2 85.98(4)
O4 SI1 O3 87.47(4)
O2 SI1 O3 151.55(4)
O4 SI1 O1 147.24(5)
O2 SI1 O1 86.81(4)
O3 SI1 O1 83.87(4)
O4 SI1 C11 106.64(5)
O2 SI1 C11 105.47(5)
O3 SI1 C11 102.93(5)
O1 SI1 C11 106.08(5)
C1' O1 SI1 112.05(7)
N1 O1 SI1 112.05(7)
N1' O2 SI1 112.78(7)
C1 O2 SI1 112.78(7)
C6' O3 SI1 111.79(6)
N2 O3 SI1 111.79(6)
N2' O4 SI1 112.68(7)
C6 O4 SI1 112.68(7)
O1 N1 C1 113.41(9)
O1 N1 C5 123.78(10)
C1 N1 C5 122.81(10)
O3 N2 C6 113.56(9)
O3 N2 C10 123.82(10)
C6 N2 C10 122.61(10)
O2 C1 N1 114.02(9)
O2 C1 C2 125.25(10)
N1 C1 C2 120.72(10)
O4 C6 N2 113.86(9)
O4 C6 C7 124.71(10)
N2 C6 C7 121.43(10)
O2 N1' C1' 114.02(9)
O2 N1' C2 125.25(10)
C1' N1' C2 120.72(10)
O4 N2' C6' 113.86(9)
O4 N2' C7 124.71(10)
C6' N2' C7 121.43(10)
O1 C1' N1' 113.41(9)
O1 C1' C5 123.78(10)
N1' C1' C5 122.81(10)
O3 C6' N2' 113.56(9)
O3 C6' C10 123.82(10)
N2' C6' C10 122.61(10)
C3 C2 C1 118.07(11)
C3 C2 N1' 118.07(11)
C3 C2 H2 121.0
C1 C2 H2 121.0
C2 C3 C4 120.39(11)
C2 C3 H3 119.8
C4 C3 H3 119.8
C5 C4 C3 120.33(11)
C5 C4 H4 119.8
C3 C4 H4 119.8
C1' C5 C4 117.63(11)
N1 C5 C4 117.63(11)
N1 C5 H5 121.2
C4 C5 H5 121.2
N2' C7 C8 117.42(11)
C6 C7 C8 117.42(11)
C6 C7 H7 121.3
C8 C7 H7 121.3
C7 C8 C9 120.79(11)
C7 C8 H8 119.6
C9 C8 H8 119.6
C10 C9 C8 120.48(11)
C10 C9 H9 119.8
C8 C9 H9 119.8
C6' C10 C9 117.23(11)
N2 C10 C9 117.23(11)
N2 C10 H10 121.4
C9 C10 H10 121.4
C12 C11 C13 107.17(11)
C12 C11 C14 110.16(11)
C13 C11 C14 111.43(10)
C12 C11 SI1 107.71(9)
C13 C11 SI1 109.39(9)
C14 C11 SI1 110.84(8)
C11 C12 H12A 109.5
C11 C12 H12B 109.5
H12A C12 H12B 109.5
C11 C12 H12C 109.5
H12A C12 H12C 109.5
H12B C12 H12C 109.5
C11 C13 H13A 109.5
C11 C13 H13B 109.5
H13A C13 H13B 109.5
C11 C13 H13C 109.5
H13A C13 H13C 109.5
H13B C13 H13C 109.5
C15 C14 C16 108.92(13)
C15 C14 C11 113.89(12)
C16 C14 C11 112.52(11)
C15 C14 H14 107.0
C16 C14 H14 107.0
C11 C14 H14 107.0
C14 C15 H15A 109.5
C14 C15 H15B 109.5
H15A C15 H15B 109.5
C14 C15 H15C 109.5
H15A C15 H15C 109.5
H15B C15 H15C 109.5
C14 C16 H16A 109.5
C14 C16 H16B 109.5
H16A C16 H16B 109.5
C14 C16 H16C 109.5
H16A C16 H16C 109.5
H16B C16 H16C 109.5

loop_
_geom_bond_atom_site_label_1
_geom_bond_atom_site_label_2
_geom_bond_distance
SI1 O4 1.7460(9)
SI1 O2 1.7599(9)
SI1 O3 1.7650(9)
SI1 O1 1.7663(9)
SI1 C11 1.8978(13)
O1 C1' 1.3458(12)
O1 N1 1.3458(12)
O2 N1' 1.3262(13)
O2 C1 1.3262(13)
O3 C6' 1.3445(12)
O3 N2 1.3445(12)
O4 N2' 1.3358(12)
O4 C6 1.3358(12)
N1 C1 1.3482(14)
N1 C5 1.3639(15)
N2 C6 1.3494(14)
N2 C10 1.3684(15)
C1 C2 1.3769(15)
C6 C7 1.3744(15)
N1' C1' 1.3482(14)
N1' C2 1.3769(15)
N2' C6' 1.3494(14)
N2' C7 1.3744(15)
C1' C5 1.3639(15)
C6' C10 1.3684(15)
C2 C3 1.3753(17)
C2 H2 0.9500
C3 C4 1.4021(18)
C3 H3 0.9500
C4 C5 1.3724(16)
C4 H4 0.9500
C5 H5 0.9500
C7 C8 1.3797(17)
C7 H7 0.9500
C8 C9 1.3977(19)
C8 H8 0.9500
C9 C10 1.3794(17)
C9 H9 0.9500
C10 H10 0.9500
C11 C12 1.5418(18)
C11 C13 1.5437(18)
C11 C14 1.5717(18)
C12 H12A 0.9800
C12 H12B 0.9800
C12 H12C 0.9800
C13 H13A 0.9800
C13 H13B 0.9800
C13 H13C 0.9800
C14 C15 1.533(2)
C14 C16 1.536(2)
C14 H14 1.0000
C15 H15A 0.9800
C15 H15B 0.9800
C15 H15C 0.9800
C16 H16A 0.9800
C16 H16B 0.9800
C16 H16C 0.9800

loop_
_geom_hbond_atom_site_label_D
_geom_hbond_atom_site_label_H
_geom_hbond_atom_site_label_A
_geom_hbond_distance_DH
_geom_hbond_distance_HA
_geom_hbond_distance_DA
_geom_hbond_angle_DHA
_geom_hbond_site_symmetry_A
C3 H3 O1 0.95 2.65 3.4083(14) 137.4 8_565
C4 H4 O3 0.95 2.50 3.4171(14) 162.9 8_565
C5 H5 CL1 0.95 2.55 3.4076(12) 150.3 4_455
C7 H7 CL1 0.95 2.59 3.4414(12) 149.1 4
C8 H8 CL1 0.95 2.97 3.6188(12) 127.0 8_655
C9 H9 CL1 0.95 2.96 3.6155(12) 127.0 8_655
C10 H10 CL1 0.95 2.55 3.4740(12) 163.6 5

loop_
_geom_torsion_atom_site_label_1
_geom_torsion_atom_site_label_2
_geom_torsion_atom_site_label_3
_geom_torsion_atom_site_label_4
_geom_torsion
O4 SI1 O1 C1' -85.95(10)
O2 SI1 O1 C1' -8.44(8)
O3 SI1 O1 C1' -161.53(8)
C11 SI1 O1 C1' 96.75(8)
O4 SI1 O1 N1 -85.95(10)
O2 SI1 O1 N1 -8.44(8)
O3 SI1 O1 N1 -161.53(8)
C11 SI1 O1 N1 96.75(8)
O4 SI1 O2 N1' 156.54(8)
O3 SI1 O2 N1' 79.40(11)
O1 SI1 O2 N1' 8.52(8)
C11 SI1 O2 N1' -97.29(8)
O4 SI1 O2 C1 156.54(8)
O3 SI1 O2 C1 79.40(11)
O1 SI1 O2 C1 8.52(8)
C11 SI1 O2 C1 -97.29(8)
O4 SI1 O3 C6' 7.22(8)
O2 SI1 O3 C6' 83.99(11)
O1 SI1 O3 C6' 155.58(8)
C11 SI1 O3 C6' -99.28(8)
O4 SI1 O3 N2 7.22(8)
O2 SI1 O3 N2 83.99(11)
O1 SI1 O3 N2 155.58(8)
C11 SI1 O3 N2 -99.28(8)
O2 SI1 O4 N2' -159.22(8)
O3 SI1 O4 N2' -6.91(8)
O1 SI1 O4 N2' -81.47(10)
C11 SI1 O4 N2' 95.83(8)
O2 SI1 O4 C6 -159.22(8)
O3 SI1 O4 C6 -6.91(8)
O1 SI1 O4 C6 -81.47(10)
C11 SI1 O4 C6 95.83(8)
SI1 O1 N1 C1 6.69(12)
SI1 O1 N1 C5 -173.55(9)
SI1 O3 N2 C6 -6.03(12)
SI1 O3 N2 C10 173.39(9)
SI1 O2 C1 N1 -6.75(12)
SI1 O2 C1 C2 172.20(9)
O1 N1 C1 O2 0.00(14)
C5 N1 C1 O2 -179.76(10)
O1 N1 C1 C2 -179.01(10)
C5 N1 C1 C2 1.23(17)
SI1 O4 C6 N2 5.11(12)
SI1 O4 C6 C7 -174.61(9)
O3 N2 C6 O4 0.66(14)
C10 N2 C6 O4 -178.77(10)
O3 N2 C6 C7 -179.61(10)
C10 N2 C6 C7 0.96(17)
SI1 O2 N1' C1' -6.75(12)
SI1 O2 N1' C2 172.20(9)
SI1 O4 N2' C6' 5.11(12)
SI1 O4 N2' C7 -174.61(9)
SI1 O1 C1' N1' 6.69(12)
SI1 O1 C1' C5 -173.55(9)
O2 N1' C1' O1 0.00(14)
C2 N1' C1' O1 -179.01(10)
O2 N1' C1' C5 -179.76(10)
C2 N1' C1' C5 1.23(17)
SI1 O3 C6' N2' -6.03(12)
SI1 O3 C6' C10 173.39(9)
O4 N2' C6' O3 0.66(14)
C7 N2' C6' O3 -179.61(10)
O4 N2' C6' C10 -178.77(10)
C7 N2' C6' C10 0.96(17)
O2 C1 C2 C3 -178.21(11)
N1 C1 C2 C3 0.68(17)
O2 N1' C2 C3 -178.21(11)
C1' N1' C2 C3 0.68(17)
C1 C2 C3 C4 -1.21(18)
N1' C2 C3 C4 -1.21(18)
C2 C3 C4 C5 -0.09(19)
O1 C1' C5 C4 177.76(11)
N1' C1' C5 C4 -2.51(17)
O1 N1 C5 C4 177.76(11)
C1 N1 C5 C4 -2.51(17)
C3 C4 C5 C1' 1.90(18)
C3 C4 C5 N1 1.90(18)
O4 N2' C7 C8 178.12(11)
C6' N2' C7 C8 -1.58(17)
O4 C6 C7 C8 178.12(11)
N2 C6 C7 C8 -1.58(17)
N2' C7 C8 C9 0.68(18)
C6 C7 C8 C9 0.68(18)
C7 C8 C9 C10 0.85(19)
O3 C6' C10 C9 -178.77(11)
N2' C6' C10 C9 0.60(17)
O3 N2 C10 C9 -178.77(11)
C6 N2 C10 C9 0.60(17)
C8 C9 C10 C6' -1.48(18)
C8 C9 C10 N2 -1.48(18)
O4 SI1 C11 C12 -153.95(9)
O2 SI1 C11 C12 115.66(9)
O3 SI1 C11 C12 -62.72(10)
O1 SI1 C11 C12 24.53(10)
O4 SI1 C11 C13 -37.79(9)
O2 SI1 C11 C13 -128.18(8)
O3 SI1 C11 C13 53.44(9)
O1 SI1 C11 C13 140.69(8)
O4 SI1 C11 C14 85.47(9)
O2 SI1 C11 C14 -4.92(10)
O3 SI1 C11 C14 176.70(8)
O1 SI1 C11 C14 -96.05(9)
C12 C11 C14 C15 46.21(16)
C13 C11 C14 C15 -72.60(16)
SI1 C11 C14 C15 165.32(11)
C12 C11 C14 C16 170.79(12)
C13 C11 C14 C16 51.98(15)
SI1 C11 C14 C16 -70.10(12)
